data_4089587
loop_
_publ_author_name
'Townsend, Erik M.'
'Kilyanek, Stefan M.'
'Schrock, Richard R.'
'M\"uller, Peter'
'Smith, Stacey J.'
'Hoveyda, Amir H.'

_publ_section_title
;
 Synthesis of High Oxidation State Molybdenum Imido Heteroatom-Substituted
 Alkylidene Complexes.
;
_journal_issue 16
_journal_name_full Organometallics
_journal_page_first 4612
_journal_page_last 4617
_journal_paper_doi 10.1021/om400584f
_journal_volume 32
_journal_year 2013
_chemical_formula_sum 'C54 H55 Cl2 Mo N3 O2'
_chemical_formula_weight 944.85
_space_group_IT_number 14
_space_group_name_Hall '-P 2yn'
_space_group_name_H-M_alt 'P 1 21/n 1'
_symmetry_cell_setting monoclinic
_symmetry_space_group_name_H-M 'P 1 21/n 1'
_atom_sites_solution_hydrogens geom
_atom_sites_solution_primary direct
_atom_sites_solution_secondary difmap
_audit_creation_method SHELXL-97
_cell_angle_alpha 90.00
_cell_angle_beta 102.283(2)
_cell_angle_gamma 90.00
_cell_formula_units_Z 4
_cell_length_a 11.5255(13)
_cell_length_b 18.411(2)
_cell_length_c 22.662(3)
_cell_measurement_reflns_used 9918
_cell_measurement_temperature 100(2)
_cell_measurement_theta_max 33.06
_cell_measurement_theta_min 2.40
_cell_volume 4698.7(10)
_computing_cell_refinement 'SAINT 7.46A (Bruker-AXS, 2011)'
_computing_data_collection 'APEX2 v2011.4.0 (Bruker-AXS, 2011)'
_computing_data_reduction 'SAINT 7.46A (Bruker-AXS, 2011)'
_computing_molecular_graphics 'Bruker SHELXTL'
_computing_publication_material 'Bruker SHELXTL'
_computing_structure_refinement 'SHELXL-97 (Sheldrick, 2008)'
_computing_structure_solution 'SHELXS-97 (Sheldrick, 2008)'
_diffrn_ambient_temperature 100(2)
_diffrn_detector_area_resol_mean 8.3
_diffrn_measured_fraction_theta_full 0.989
_diffrn_measured_fraction_theta_max 0.989
_diffrn_measurement_device_type 'Bruker Smart APEX2 CCD'
_diffrn_measurement_method '\f and \w scans'
_diffrn_radiation_monochromator 'Incoatech I\mS multilayer optics'
_diffrn_radiation_source 'I\mS micro-focus sealed tube'
_diffrn_radiation_type MoK\a
_diffrn_radiation_wavelength 0.71073
_diffrn_reflns_av_R_equivalents 0.0398
_diffrn_reflns_av_sigmaI/netI 0.0164
_diffrn_reflns_limit_h_max 17
_diffrn_reflns_limit_h_min -16
_diffrn_reflns_limit_k_max 28
_diffrn_reflns_limit_k_min -28
_diffrn_reflns_limit_l_max 34
_diffrn_reflns_limit_l_min -34
_diffrn_reflns_number 339648
_diffrn_reflns_theta_full 33.21
_diffrn_reflns_theta_max 33.21
_diffrn_reflns_theta_min 1.44
_exptl_absorpt_coefficient_mu 0.437
_exptl_absorpt_correction_T_max 0.9365
_exptl_absorpt_correction_T_min 0.8592
_exptl_absorpt_correction_type multi-scan
_exptl_absorpt_process_details 'SADABS (Sheldrick, 2009)'
_exptl_crystal_colour red
_exptl_crystal_density_diffrn 1.336
_exptl_crystal_density_method 'not measured'
_exptl_crystal_description block
_exptl_crystal_F_000 1968
_exptl_crystal_size_max 0.36
_exptl_crystal_size_mid 0.21
_exptl_crystal_size_min 0.15
_refine_diff_density_max 0.613
_refine_diff_density_min -0.641
_refine_diff_density_rms 0.060
_refine_ls_extinction_method none
_refine_ls_goodness_of_fit_ref 1.021
_refine_ls_hydrogen_treatment mixed
_refine_ls_matrix_type full
_refine_ls_number_parameters 642
_refine_ls_number_reflns 17827
_refine_ls_number_restraints 136
_refine_ls_restrained_S_all 1.030
_refine_ls_R_factor_all 0.0325
_refine_ls_R_factor_gt 0.0263
_refine_ls_shift/su_max 0.007
_refine_ls_shift/su_mean 0.000
_refine_ls_structure_factor_coef Fsqd
_refine_ls_weighting_details 'calc w=1/[\s^2^(Fo^2^)+(0.0302P)^2^+2.6444P] where P=(Fo^2^+2Fc^2^)/3'
_refine_ls_weighting_scheme calc
_refine_ls_wR_factor_gt 0.0657
_refine_ls_wR_factor_ref 0.0696
_reflns_number_gt 15654
_reflns_number_total 17827
_reflns_threshold_expression >2sigma(I)
_cod_data_source_file om400584f_si_001.cif
_cod_data_source_block x13004
_cod_depositor_comments
;
The following automatic conversions were performed:

data item '_symmetry_cell_setting' value 'Monoclinic' was changed to
'monoclinic' in accordance with the
/home/saulius/struct/COD-crude-data/automatic-downloads/DataCite-retrospective/ACS/depositions/lib/dictionaries/cif_core.dic
dictionary named 'cif_core.dic' version 2.4.2 last updated on
2011-04-26.

Automatic conversion script
Id: cif_fix_values 6909 2019-04-08 15:41:33Z antanas 
;
_cod_original_cell_volume 4698.8(9)
_cod_original_sg_symbol_H-M P2(1)/n
_cod_database_code 4089587

loop_
_symmetry_equiv_pos_as_xyz
'x, y, z'
'-x+1/2, y+1/2, -z+1/2'
'-x, -y, -z'
'x-1/2, -y-1/2, z-1/2'

loop_
_atom_site_label
_atom_site_type_symbol
_atom_site_fract_x
_atom_site_fract_y
_atom_site_fract_z
_atom_site_U_iso_or_equiv
_atom_site_adp_type
_atom_site_occupancy
_atom_site_symmetry_multiplicity
_atom_site_calc_flag
_atom_site_refinement_flags
_atom_site_disorder_assembly
_atom_site_disorder_group
Mo1 Mo 0.214858(7) 0.104526(4) 0.691892(3) 0.01090(2) Uani 1 1 d . . .
O1 O 0.09026(6) 0.13770(4) 0.62488(3) 0.01252(12) Uani 1 1 d . . .
N1 N 0.25021(7) 0.01629(4) 0.67401(4) 0.01283(14) Uani 1 1 d . . .
C1 C 0.38018(9) 0.13575(5) 0.70114(4) 0.01430(16) Uani 1 1 d D A .
H1 H 0.4478(12) 0.1086(7) 0.6965(7) 0.019(4) Uiso 1 1 d D . .
O2 O 0.21425(6) 0.22080(4) 0.71532(4) 0.01676(13) Uani 1 1 d . . .
N2 N 0.19137(8) 0.08464(5) 0.77772(4) 0.01678(15) Uani 1 1 d . . .
C2 C 0.5146(7) 0.2512(4) 0.7186(5) 0.0171(11) Uani 0.561(10) 1 d PD A 1
H2A H 0.5504 0.2439 0.6831 0.020 Uiso 0.561(10) 1 calc PR A 1
H2B H 0.5733 0.2376 0.7556 0.020 Uiso 0.561(10) 1 calc PR A 1
C3 C 0.4731(3) 0.32909(14) 0.7221(2) 0.0246(7) Uani 0.561(10) 1 d PDU A 1
H3A H 0.5310 0.3567 0.7525 0.029 Uiso 0.561(10) 1 calc PR A 1
H3B H 0.4650 0.3533 0.6825 0.029 Uiso 0.561(10) 1 calc PR A 1
C4 C 0.3519(7) 0.3255(4) 0.7406(4) 0.0201(9) Uani 0.561(10) 1 d PD A 1
H4A H 0.2958 0.3623 0.7190 0.024 Uiso 0.561(10) 1 calc PR A 1
H4B H 0.3601 0.3317 0.7847 0.024 Uiso 0.561(10) 1 calc PR A 1
C2A C 0.5222(10) 0.2457(5) 0.7274(7) 0.0171(11) Uani 0.439(10) 1 d PD A 2
H2A1 H 0.5564 0.2505 0.6911 0.020 Uiso 0.439(10) 1 calc PR A 2
H2A2 H 0.5788 0.2191 0.7591 0.020 Uiso 0.439(10) 1 calc PR A 2
C3A C 0.4916(3) 0.3199(2) 0.7501(3) 0.0262(10) Uani 0.439(10) 1 d PDU A 2
H3A1 H 0.5315 0.3590 0.7320 0.031 Uiso 0.439(10) 1 calc PR A 2
H3A2 H 0.5172 0.3227 0.7946 0.031 Uiso 0.439(10) 1 calc PR A 2
C4A C 0.3550(9) 0.3276(6) 0.7307(6) 0.0201(9) Uani 0.439(10) 1 d PD A 2
H4A1 H 0.3216 0.3507 0.7629 0.024 Uiso 0.439(10) 1 calc PR A 2
H4A2 H 0.3321 0.3565 0.6932 0.024 Uiso 0.439(10) 1 calc PR A 2
N3 N 0.40523(7) 0.20918(5) 0.71308(4) 0.01491(14) Uani 1 1 d D . .
C5 C 0.31442(9) 0.25010(5) 0.72071(5) 0.01556(16) Uani 1 1 d D A .
C6 C 0.29209(8) -0.05304(5) 0.66802(4) 0.01406(16) Uani 1 1 d . . .
C7 C 0.38814(9) -0.08058(6) 0.71209(5) 0.01829(18) Uani 1 1 d . . .
C8 C 0.42485(11) -0.15143(6) 0.70488(6) 0.0266(2) Uani 1 1 d . . .
H8 H 0.4903 -0.1707 0.7333 0.032 Uiso 1 1 calc R . .
C9 C 0.36833(12) -0.19467(6) 0.65721(7) 0.0316(3) Uani 1 1 d . . .
H9 H 0.3946 -0.2431 0.6536 0.038 Uiso 1 1 calc R . .
C10 C 0.27354(12) -0.16730(6) 0.61482(6) 0.0269(2) Uani 1 1 d . . .
H10 H 0.2353 -0.1973 0.5824 0.032 Uiso 1 1 calc R . .
C11 C 0.23341(10) -0.09638(5) 0.61903(5) 0.01801(18) Uani 1 1 d . . .
C12 C 0.45016(10) -0.03632(6) 0.76616(5) 0.0212(2) Uani 1 1 d . . .
H12 H 0.4110 0.0124 0.7633 0.025 Uiso 1 1 calc R . .
C13 C 0.58095(11) -0.02425(8) 0.76468(6) 0.0296(3) Uani 1 1 d . . .
H13A H 0.6217 -0.0712 0.7671 0.044 Uiso 1 1 calc R . .
H13B H 0.6183 0.0061 0.7990 0.044 Uiso 1 1 calc R . .
H13C H 0.5865 0.0001 0.7269 0.044 Uiso 1 1 calc R . .
C14 C 0.43731(11) -0.07079(8) 0.82600(6) 0.0292(2) Uani 1 1 d . . .
H14A H 0.3540 -0.0689 0.8293 0.044 Uiso 1 1 calc R . .
H14B H 0.4862 -0.0440 0.8597 0.044 Uiso 1 1 calc R . .
H14C H 0.4635 -0.1215 0.8273 0.044 Uiso 1 1 calc R . .
C15 C 0.12486(10) -0.06884(6) 0.57468(5) 0.02114(19) Uani 1 1 d . . .
H15 H 0.1143 -0.0163 0.5834 0.025 Uiso 1 1 calc R . .
C16 C 0.13751(13) -0.07553(8) 0.50898(5) 0.0306(3) Uani 1 1 d . . .
H16A H 0.2083 -0.0490 0.5037 0.046 Uiso 1 1 calc R . .
H16B H 0.0671 -0.0550 0.4822 0.046 Uiso 1 1 calc R . .
H16C H 0.1453 -0.1269 0.4990 0.046 Uiso 1 1 calc R . .
C17 C 0.01389(12) -0.10985(8) 0.58349(6) 0.0303(3) Uani 1 1 d . . .
H17A H 0.0190 -0.1607 0.5715 0.045 Uiso 1 1 calc R . .
H17B H -0.0570 -0.0875 0.5585 0.045 Uiso 1 1 calc R . .
H17C H 0.0088 -0.1076 0.6261 0.045 Uiso 1 1 calc R . .
C18 C 0.25568(11) 0.10010(6) 0.83558(5) 0.0220(2) Uani 1 1 d . . .
C19 C 0.20244(14) 0.06570(7) 0.87659(5) 0.0308(3) Uani 1 1 d . . .
H19 H 0.2283 0.0670 0.9193 0.037 Uiso 1 1 calc R . .
C20 C 0.10162(13) 0.02772(7) 0.84374(6) 0.0296(3) Uani 1 1 d . . .
H20 H 0.0475 -0.0005 0.8604 0.036 Uiso 1 1 calc R . .
C21 C 0.09716(10) 0.03940(6) 0.78353(5) 0.02021(19) Uani 1 1 d . . .
C22 C 0.36523(12) 0.14560(7) 0.84745(5) 0.0280(2) Uani 1 1 d . . .
H22A H 0.3990 0.1468 0.8909 0.042 Uiso 1 1 calc R . .
H22B H 0.3453 0.1951 0.8329 0.042 Uiso 1 1 calc R . .
H22C H 0.4234 0.1248 0.8263 0.042 Uiso 1 1 calc R . .
C23 C 0.01113(10) 0.01074(6) 0.72980(5) 0.0225(2) Uani 1 1 d . . .
H23A H 0.0486 -0.0284 0.7112 0.034 Uiso 1 1 calc R . .
H23B H -0.0125 0.0500 0.7005 0.034 Uiso 1 1 calc R . .
H23C H -0.0592 -0.0082 0.7425 0.034 Uiso 1 1 calc R . .
C24 C 0.05407(8) 0.19950(5) 0.59473(4) 0.01151(15) Uani 1 1 d . . .
C25 C -0.05603(8) 0.22904(5) 0.60051(4) 0.01201(15) Uani 1 1 d . . .
C26 C -0.10188(8) 0.28865(5) 0.56467(4) 0.01290(15) Uani 1 1 d . . .
C27 C -0.03363(8) 0.32023(5) 0.52729(4) 0.01414(16) Uani 1 1 d . . .
H27 H -0.0644 0.3611 0.5035 0.017 Uiso 1 1 calc R . .
C28 C 0.07807(8) 0.29365(5) 0.52377(4) 0.01342(15) Uani 1 1 d . . .
C29 C 0.12300(8) 0.23123(5) 0.55688(4) 0.01196(15) Uani 1 1 d . . .
C30 C -0.11857(8) 0.19552(5) 0.64492(4) 0.01265(15) Uani 1 1 d . . .
C31 C -0.22801(9) 0.16086(6) 0.62709(5) 0.01673(17) Uani 1 1 d . . .
H31 H -0.2650 0.1583 0.5855 0.020 Uiso 1 1 calc R . .
C32 C -0.28341(9) 0.12999(6) 0.67003(5) 0.02015(19) Uani 1 1 d . . .
H32 H -0.3577 0.1062 0.6575 0.024 Uiso 1 1 calc R . .
C33 C -0.23083(9) 0.13369(6) 0.73105(5) 0.01970(19) Uani 1 1 d . . .
H33 H -0.2690 0.1126 0.7602 0.024 Uiso 1 1 calc R . .
C34 C -0.12215(9) 0.16841(6) 0.74930(5) 0.01814(18) Uani 1 1 d . . .
H34 H -0.0861 0.1715 0.7910 0.022 Uiso 1 1 calc R . .
C35 C -0.06611(9) 0.19862(5) 0.70646(4) 0.01509(16) Uani 1 1 d . . .
H35 H 0.0088 0.2217 0.7192 0.018 Uiso 1 1 calc R . .
C36 C -0.22001(8) 0.32195(5) 0.56471(4) 0.01444(16) Uani 1 1 d . . .
C37 C -0.24973(9) 0.34763(6) 0.61747(5) 0.01812(18) Uani 1 1 d . . .
H37 H -0.1970 0.3399 0.6553 0.022 Uiso 1 1 calc R . .
C38 C -0.35614(10) 0.38459(6) 0.61513(6) 0.0221(2) Uani 1 1 d . . .
H38 H -0.3744 0.4029 0.6513 0.026 Uiso 1 1 calc R . .
C39 C -0.43583(10) 0.39487(6) 0.56036(6) 0.0230(2) Uani 1 1 d . . .
H39 H -0.5084 0.4199 0.5590 0.028 Uiso 1 1 calc R . .
C40 C -0.40845(10) 0.36823(6) 0.50771(5) 0.0217(2) Uani 1 1 d . . .
H40 H -0.4628 0.3744 0.4702 0.026 Uiso 1 1 calc R . .
C41 C -0.30089(9) 0.33232(6) 0.50991(5) 0.01787(18) Uani 1 1 d . . .
H41 H -0.2824 0.3147 0.4736 0.021 Uiso 1 1 calc R . .
C42 C 0.14480(9) 0.33393(6) 0.48438(4) 0.01565(17) Uani 1 1 d . . .
C43 C 0.16821(11) 0.40786(6) 0.49468(6) 0.0240(2) Uani 1 1 d . . .
H43 H 0.1424 0.4315 0.5269 0.029 Uiso 1 1 calc R . .
C44 C 0.22908(12) 0.44735(7) 0.45828(7) 0.0314(3) Uani 1 1 d . . .
H44 H 0.2449 0.4975 0.4659 0.038 Uiso 1 1 calc R . .
C45 C 0.26638(11) 0.41331(8) 0.41106(6) 0.0309(3) Uani 1 1 d . . .
H45 H 0.3082 0.4400 0.3863 0.037 Uiso 1 1 calc R . .
C46 C 0.24239(11) 0.34008(8) 0.40004(5) 0.0272(2) Uani 1 1 d . . .
H46 H 0.2674 0.3168 0.3674 0.033 Uiso 1 1 calc R . .
C47 C 0.18202(10) 0.30043(6) 0.43638(5) 0.02051(19) Uani 1 1 d . . .
H47 H 0.1661 0.2503 0.4285 0.025 Uiso 1 1 calc R . .
C48 C 0.24033(8) 0.19866(5) 0.55424(4) 0.01275(15) Uani 1 1 d . . .
C49 C 0.34374(9) 0.24081(6) 0.56309(5) 0.01632(17) Uani 1 1 d . . .
H49 H 0.3396 0.2913 0.5709 0.020 Uiso 1 1 calc R . .
C50 C 0.45287(9) 0.20945(6) 0.56061(5) 0.01962(19) Uani 1 1 d . . .
H50 H 0.5223 0.2387 0.5665 0.024 Uiso 1 1 calc R . .
C51 C 0.46028(9) 0.13561(6) 0.54949(5) 0.02073(19) Uani 1 1 d . . .
H51 H 0.5345 0.1144 0.5477 0.025 Uiso 1 1 calc R . .
C52 C 0.35851(9) 0.09290(6) 0.54104(5) 0.01861(18) Uani 1 1 d . . .
H52 H 0.3633 0.0423 0.5337 0.022 Uiso 1 1 calc R . .
C53 C 0.24976(9) 0.12425(5) 0.54327(4) 0.01475(16) Uani 1 1 d . . .
H53 H 0.1807 0.0947 0.5372 0.018 Uiso 1 1 calc R . .
C1S C 0.371(2) 0.1369(8) 0.3982(9) 0.033(5) Uani 0.237(6) 1 d PDU B 1
H1S1 H 0.3304 0.1415 0.4324 0.040 Uiso 0.237(6) 1 calc PR B 1
H1S2 H 0.4303 0.1766 0.4023 0.040 Uiso 0.237(6) 1 calc PR B 1
Cl1 Cl 0.2660(6) 0.1511(4) 0.3314(3) 0.0635(17) Uani 0.237(6) 1 d PDU B 1
Cl2 Cl 0.4478(2) 0.05400(18) 0.40586(15) 0.0364(7) Uani 0.237(6) 1 d PDU B 1
C2S C 0.3493(7) 0.1239(3) 0.3859(3) 0.0390(12) Uani 0.573(3) 1 d PDU C 2
H2S1 H 0.3406 0.1489 0.4234 0.047 Uiso 0.573(3) 1 calc PR C 2
H2S2 H 0.4350 0.1214 0.3858 0.047 Uiso 0.573(3) 1 calc PR C 2
Cl3 Cl 0.29269(11) 0.03554(4) 0.38583(4) 0.0465(3) Uani 0.573(3) 1 d PDU C 2
Cl4 Cl 0.2768(2) 0.17416(8) 0.32364(9) 0.0412(3) Uani 0.573(3) 1 d PDU C 2
C3S C 0.382(2) 0.1351(8) 0.3935(11) 0.030(4) Uani 0.189(6) 1 d PDU D 3
H3S1 H 0.3641 0.1577 0.4302 0.036 Uiso 0.189(6) 1 calc PR D 3
H3S2 H 0.4522 0.1595 0.3838 0.036 Uiso 0.189(6) 1 calc PR D 3
Cl5 Cl 0.4072(19) 0.0418(4) 0.4040(3) 0.117(4) Uani 0.189(6) 1 d PDU D 3
Cl6 Cl 0.2600(6) 0.1409(7) 0.3330(4) 0.137(5) Uani 0.189(6) 1 d PDU D 3

loop_
_atom_site_aniso_label
_atom_site_aniso_U_11
_atom_site_aniso_U_22
_atom_site_aniso_U_33
_atom_site_aniso_U_23
_atom_site_aniso_U_13
_atom_site_aniso_U_12
Mo1 0.01194(4) 0.00948(4) 0.01053(4) 0.00004(2) 0.00071(2) 0.00018(2)
O1 0.0122(3) 0.0114(3) 0.0135(3) 0.0022(2) 0.0017(2) 0.0006(2)
N1 0.0133(3) 0.0116(3) 0.0125(3) 0.0002(3) 0.0005(3) -0.0006(3)
C1 0.0150(4) 0.0118(4) 0.0158(4) -0.0014(3) 0.0026(3) 0.0008(3)
O2 0.0139(3) 0.0132(3) 0.0226(3) -0.0035(3) 0.0026(3) -0.0001(2)
N2 0.0207(4) 0.0155(4) 0.0146(4) 0.0002(3) 0.0047(3) -0.0011(3)
C2 0.0132(10) 0.0148(10) 0.022(3) -0.0016(14) 0.0015(14) -0.0017(8)
C3 0.0184(10) 0.0156(9) 0.041(2) -0.0057(11) 0.0085(12) -0.0040(7)
C4 0.0191(6) 0.0133(6) 0.029(3) -0.0061(12) 0.0076(11) -0.0021(4)
C2A 0.0132(10) 0.0148(10) 0.022(3) -0.0016(14) 0.0015(14) -0.0017(8)
C3A 0.0166(13) 0.0212(14) 0.042(3) -0.0157(16) 0.0087(15) -0.0053(10)
C4A 0.0191(6) 0.0133(6) 0.029(3) -0.0061(12) 0.0076(11) -0.0021(4)
N3 0.0135(3) 0.0127(3) 0.0188(4) -0.0028(3) 0.0040(3) -0.0012(3)
C5 0.0160(4) 0.0126(4) 0.0177(4) -0.0022(3) 0.0028(3) 0.0001(3)
C6 0.0143(4) 0.0107(4) 0.0168(4) 0.0005(3) 0.0027(3) -0.0001(3)
C7 0.0157(4) 0.0139(4) 0.0239(5) 0.0036(3) 0.0011(3) 0.0006(3)
C8 0.0212(5) 0.0154(5) 0.0411(7) 0.0053(4) 0.0020(5) 0.0046(4)
C9 0.0303(6) 0.0142(5) 0.0501(8) -0.0029(5) 0.0079(5) 0.0056(4)
C10 0.0305(6) 0.0151(5) 0.0348(6) -0.0085(4) 0.0058(5) 0.0003(4)
C11 0.0206(4) 0.0128(4) 0.0202(4) -0.0032(3) 0.0034(4) -0.0009(3)
C12 0.0185(4) 0.0190(5) 0.0226(5) 0.0058(4) -0.0037(4) -0.0002(4)
C13 0.0218(5) 0.0337(6) 0.0295(6) 0.0094(5) -0.0028(4) -0.0084(5)
C14 0.0249(5) 0.0346(6) 0.0257(5) 0.0089(5) 0.0001(4) -0.0026(5)
C15 0.0246(5) 0.0188(4) 0.0174(4) -0.0036(4) -0.0014(4) -0.0030(4)
C16 0.0404(7) 0.0313(6) 0.0188(5) -0.0045(4) 0.0034(5) -0.0127(5)
C17 0.0241(5) 0.0396(7) 0.0247(5) -0.0021(5) -0.0008(4) -0.0066(5)
C18 0.0310(5) 0.0217(5) 0.0131(4) -0.0016(4) 0.0046(4) 0.0000(4)
C19 0.0495(8) 0.0294(6) 0.0154(5) 0.0006(4) 0.0113(5) -0.0017(5)
C20 0.0428(7) 0.0257(6) 0.0254(6) 0.0031(4) 0.0184(5) -0.0038(5)
C21 0.0245(5) 0.0156(4) 0.0230(5) 0.0019(4) 0.0104(4) -0.0010(4)
C22 0.0337(6) 0.0328(6) 0.0150(4) -0.0040(4) -0.0002(4) -0.0061(5)
C23 0.0234(5) 0.0156(4) 0.0298(5) 0.0007(4) 0.0083(4) -0.0033(4)
C24 0.0110(3) 0.0115(4) 0.0115(4) 0.0006(3) 0.0013(3) -0.0006(3)
C25 0.0115(4) 0.0120(4) 0.0126(4) 0.0003(3) 0.0026(3) -0.0005(3)
C26 0.0119(4) 0.0131(4) 0.0135(4) 0.0001(3) 0.0023(3) 0.0009(3)
C27 0.0145(4) 0.0133(4) 0.0148(4) 0.0027(3) 0.0034(3) 0.0015(3)
C28 0.0134(4) 0.0136(4) 0.0136(4) 0.0017(3) 0.0035(3) -0.0003(3)
C29 0.0109(4) 0.0127(4) 0.0123(4) 0.0005(3) 0.0026(3) -0.0004(3)
C30 0.0117(4) 0.0122(4) 0.0147(4) 0.0009(3) 0.0041(3) 0.0006(3)
C31 0.0126(4) 0.0206(4) 0.0168(4) 0.0013(3) 0.0027(3) -0.0022(3)
C32 0.0137(4) 0.0250(5) 0.0227(5) 0.0020(4) 0.0059(4) -0.0045(4)
C33 0.0181(4) 0.0233(5) 0.0200(4) 0.0029(4) 0.0093(4) -0.0014(4)
C34 0.0195(4) 0.0216(5) 0.0143(4) -0.0005(3) 0.0059(3) -0.0004(4)
C35 0.0146(4) 0.0165(4) 0.0147(4) -0.0016(3) 0.0042(3) -0.0014(3)
C36 0.0133(4) 0.0125(4) 0.0179(4) 0.0010(3) 0.0041(3) 0.0013(3)
C37 0.0179(4) 0.0176(4) 0.0195(4) -0.0010(3) 0.0054(3) 0.0021(3)
C38 0.0212(5) 0.0203(5) 0.0272(5) -0.0024(4) 0.0107(4) 0.0038(4)
C39 0.0166(4) 0.0197(5) 0.0341(6) 0.0018(4) 0.0088(4) 0.0056(4)
C40 0.0161(4) 0.0219(5) 0.0259(5) 0.0031(4) 0.0020(4) 0.0049(4)
C41 0.0158(4) 0.0185(4) 0.0190(4) 0.0019(3) 0.0028(3) 0.0037(3)
C42 0.0139(4) 0.0174(4) 0.0158(4) 0.0050(3) 0.0036(3) 0.0002(3)
C43 0.0272(5) 0.0186(5) 0.0283(5) 0.0040(4) 0.0105(4) -0.0030(4)
C44 0.0331(6) 0.0241(6) 0.0389(7) 0.0099(5) 0.0123(5) -0.0067(5)
C45 0.0249(5) 0.0382(7) 0.0316(6) 0.0178(5) 0.0107(5) -0.0023(5)
C46 0.0247(5) 0.0382(7) 0.0214(5) 0.0094(5) 0.0111(4) 0.0022(5)
C47 0.0206(5) 0.0246(5) 0.0176(4) 0.0038(4) 0.0070(4) 0.0010(4)
C48 0.0112(4) 0.0152(4) 0.0118(4) 0.0013(3) 0.0025(3) 0.0002(3)
C49 0.0129(4) 0.0165(4) 0.0192(4) 0.0014(3) 0.0027(3) -0.0018(3)
C50 0.0119(4) 0.0232(5) 0.0235(5) 0.0007(4) 0.0034(3) -0.0018(3)
C51 0.0130(4) 0.0254(5) 0.0237(5) -0.0015(4) 0.0038(4) 0.0029(4)
C52 0.0158(4) 0.0192(4) 0.0207(4) -0.0032(4) 0.0034(3) 0.0025(3)
C53 0.0134(4) 0.0159(4) 0.0148(4) -0.0008(3) 0.0027(3) -0.0003(3)
C1S 0.046(10) 0.026(5) 0.030(6) 0.006(4) 0.011(5) 0.013(6)
Cl1 0.072(3) 0.072(4) 0.039(2) -0.015(3) -0.0035(18) 0.027(3)
Cl2 0.0496(18) 0.0323(12) 0.0308(9) 0.0057(7) 0.0168(8) 0.0144(7)
C2S 0.047(3) 0.0317(19) 0.033(3) 0.0038(16) -0.0033(17) -0.0053(16)
Cl3 0.0747(7) 0.0273(3) 0.0429(4) -0.0063(3) 0.0245(4) -0.0084(3)
Cl4 0.0516(5) 0.0362(6) 0.0324(5) -0.0003(4) 0.0015(4) 0.0166(5)
C3S 0.032(6) 0.042(7) 0.016(5) -0.002(6) 0.003(5) 0.002(6)
Cl5 0.279(12) 0.035(2) 0.058(3) 0.0095(18) 0.088(6) 0.043(5)
Cl6 0.047(2) 0.183(8) 0.145(6) -0.122(6) -0.063(3) 0.074(4)

loop_
_atom_type_symbol
_atom_type_description
_atom_type_scat_dispersion_real
_atom_type_scat_dispersion_imag
_atom_type_scat_source
C C 0.0033 0.0016 'International Tables Vol C Tables 4.2.6.8 and 6.1.1.4'
H H 0.0000 0.0000 'International Tables Vol C Tables 4.2.6.8 and 6.1.1.4'
N N 0.0061 0.0033 'International Tables Vol C Tables 4.2.6.8 and 6.1.1.4'
O O 0.0106 0.0060 'International Tables Vol C Tables 4.2.6.8 and 6.1.1.4'
Mo Mo -1.6832 0.6857 'International Tables Vol C Tables 4.2.6.8 and 6.1.1.4'
Cl Cl 0.1484 0.1585 'International Tables Vol C Tables 4.2.6.8 and 6.1.1.4'

loop_
_geom_angle_atom_site_label_1
_geom_angle_atom_site_label_2
_geom_angle_atom_site_label_3
_geom_angle
N1 Mo1 O1 106.28(3)
N1 Mo1 C1 91.62(4)
O1 Mo1 C1 121.95(4)
N1 Mo1 N2 97.96(4)
O1 Mo1 N2 124.69(3)
C1 Mo1 N2 105.81(4)
N1 Mo1 O2 166.67(3)
O1 Mo1 O2 81.04(3)
C1 Mo1 O2 75.06(3)
N2 Mo1 O2 86.40(3)
C24 O1 Mo1 139.10(6)
C6 N1 Mo1 170.96(7)
N3 C1 Mo1 117.47(7)
N3 C1 H1 113.0(9)
Mo1 C1 H1 129.5(9)
C5 O2 Mo1 112.96(6)
C18 N2 C21 107.58(9)
C18 N2 Mo1 134.84(8)
C21 N2 Mo1 117.23(7)
N3 C2 C3 103.2(5)
N3 C2 H2A 111.1
C3 C2 H2A 111.1
N3 C2 H2B 111.1
C3 C2 H2B 111.1
H2A C2 H2B 109.1
C4 C3 C2 106.7(5)
C4 C3 H3A 110.4
C2 C3 H3A 110.4
C4 C3 H3B 110.4
C2 C3 H3B 110.4
H3A C3 H3B 108.6
C3 C4 C5 100.3(5)
C3 C4 H4A 111.7
C5 C4 H4A 111.7
C3 C4 H4B 111.7
C5 C4 H4B 111.7
H4A C4 H4B 109.5
N3 C2A C3A 102.5(7)
N3 C2A H2A1 111.3
C3A C2A H2A1 111.3
N3 C2A H2A2 111.3
C3A C2A H2A2 111.3
H2A1 C2A H2A2 109.2
C2A C3A C4A 106.3(6)
C2A C3A H3A1 110.5
C4A C3A H3A1 110.5
C2A C3A H3A2 110.5
C4A C3A H3A2 110.5
H3A1 C3A H3A2 108.7
C5 C4A C3A 102.7(6)
C5 C4A H4A1 111.2
C3A C4A H4A1 111.2
C5 C4A H4A2 111.2
C3A C4A H4A2 111.2
H4A1 C4A H4A2 109.1
C5 N3 C1 115.94(8)
C5 N3 C2 112.2(3)
C1 N3 C2 131.9(3)
C5 N3 C2A 114.8(4)
C1 N3 C2A 128.6(4)
C2 N3 C2A 8.7(10)
O2 C5 N3 118.44(9)
O2 C5 C4 128.9(3)
N3 C5 C4 112.4(3)
O2 C5 C4A 132.2(4)
N3 C5 C4A 109.2(4)
C4 C5 C4A 9.0(8)
N1 C6 C11 118.61(9)
N1 C6 C7 119.87(9)
C11 C6 C7 121.45(9)
C8 C7 C6 117.64(10)
C8 C7 C12 119.69(10)
C6 C7 C12 122.67(9)
C9 C8 C7 121.67(11)
C9 C8 H8 119.2
C7 C8 H8 119.2
C10 C9 C8 120.05(11)
C10 C9 H9 120.0
C8 C9 H9 120.0
C9 C10 C11 121.09(11)
C9 C10 H10 119.5
C11 C10 H10 119.5
C10 C11 C6 118.08(10)
C10 C11 C15 120.43(10)
C6 C11 C15 121.35(9)
C7 C12 C13 110.92(10)
C7 C12 C14 112.00(10)
C13 C12 C14 111.12(9)
C7 C12 H12 107.5
C13 C12 H12 107.5
C14 C12 H12 107.5
C12 C13 H13A 109.5
C12 C13 H13B 109.5
H13A C13 H13B 109.5
C12 C13 H13C 109.5
H13A C13 H13C 109.5
H13B C13 H13C 109.5
C12 C14 H14A 109.5
C12 C14 H14B 109.5
H14A C14 H14B 109.5
C12 C14 H14C 109.5
H14A C14 H14C 109.5
H14B C14 H14C 109.5
C11 C15 C16 112.45(10)
C11 C15 C17 110.02(10)
C16 C15 C17 109.96(9)
C11 C15 H15 108.1
C16 C15 H15 108.1
C17 C15 H15 108.1
C15 C16 H16A 109.5
C15 C16 H16B 109.5
H16A C16 H16B 109.5
C15 C16 H16C 109.5
H16A C16 H16C 109.5
H16B C16 H16C 109.5
C15 C17 H17A 109.5
C15 C17 H17B 109.5
H17A C17 H17B 109.5
C15 C17 H17C 109.5
H17A C17 H17C 109.5
H17B C17 H17C 109.5
C19 C18 N2 108.57(11)
C19 C18 C22 128.35(11)
N2 C18 C22 123.07(10)
C18 C19 C20 107.78(11)
C18 C19 H19 126.1
C20 C19 H19 126.1
C21 C20 C19 107.28(11)
C21 C20 H20 126.4
C19 C20 H20 126.4
C20 C21 N2 108.78(10)
C20 C21 C23 129.32(11)
N2 C21 C23 121.90(9)
C18 C22 H22A 109.5
C18 C22 H22B 109.5
H22A C22 H22B 109.5
C18 C22 H22C 109.5
H22A C22 H22C 109.5
H22B C22 H22C 109.5
C21 C23 H23A 109.5
C21 C23 H23B 109.5
H23A C23 H23B 109.5
C21 C23 H23C 109.5
H23A C23 H23C 109.5
H23B C23 H23C 109.5
O1 C24 C25 117.75(8)
O1 C24 C29 120.24(8)
C25 C24 C29 121.96(8)
C26 C25 C24 118.93(8)
C26 C25 C30 122.63(8)
C24 C25 C30 118.44(8)
C27 C26 C25 119.04(8)
C27 C26 C36 117.38(8)
C25 C26 C36 123.57(8)
C28 C27 C26 122.23(9)
C28 C27 H27 118.9
C26 C27 H27 118.9
C27 C28 C29 119.64(8)
C27 C28 C42 117.31(8)
C29 C28 C42 123.06(8)
C28 C29 C24 118.01(8)
C28 C29 C48 122.67(8)
C24 C29 C48 119.30(8)
C31 C30 C35 118.69(9)
C31 C30 C25 122.10(9)
C35 C30 C25 119.21(8)
C32 C31 C30 120.33(9)
C32 C31 H31 119.8
C30 C31 H31 119.8
C33 C32 C31 120.52(10)
C33 C32 H32 119.7
C31 C32 H32 119.7
C32 C33 C34 119.61(9)
C32 C33 H33 120.2
C34 C33 H33 120.2
C33 C34 C35 119.97(9)
C33 C34 H34 120.0
C35 C34 H34 120.0
C34 C35 C30 120.88(9)
C34 C35 H35 119.6
C30 C35 H35 119.6
C37 C36 C41 118.44(9)
C37 C36 C26 122.00(9)
C41 C36 C26 119.42(9)
C38 C37 C36 120.50(10)
C38 C37 H37 119.8
C36 C37 H37 119.8
C39 C38 C37 120.60(10)
C39 C38 H38 119.7
C37 C38 H38 119.7
C40 C39 C38 119.45(10)
C40 C39 H39 120.3
C38 C39 H39 120.3
C39 C40 C41 119.95(10)
C39 C40 H40 120.0
C41 C40 H40 120.0
C40 C41 C36 121.03(10)
C40 C41 H41 119.5
C36 C41 H41 119.5
C47 C42 C43 118.71(10)
C47 C42 C28 121.97(9)
C43 C42 C28 119.30(9)
C44 C43 C42 120.82(12)
C44 C43 H43 119.6
C42 C43 H43 119.6
C45 C44 C43 119.90(12)
C45 C44 H44 120.0
C43 C44 H44 120.0
C44 C45 C46 119.73(11)
C44 C45 H45 120.1
C46 C45 H45 120.1
C45 C46 C47 120.53(12)
C45 C46 H46 119.7
C47 C46 H46 119.7
C46 C47 C42 120.31(11)
C46 C47 H47 119.8
C42 C47 H47 119.8
C49 C48 C53 118.14(9)
C49 C48 C29 121.50(9)
C53 C48 C29 120.35(8)
C50 C49 C48 120.77(10)
C50 C49 H49 119.6
C48 C49 H49 119.6
C51 C50 C49 120.20(10)
C51 C50 H50 119.9
C49 C50 H50 119.9
C50 C51 C52 119.72(10)
C50 C51 H51 120.1
C52 C51 H51 120.1
C53 C52 C51 120.04(10)
C53 C52 H52 120.0
C51 C52 H52 120.0
C52 C53 C48 121.12(9)
C52 C53 H53 119.4
C48 C53 H53 119.4
Cl1 C1S Cl2 117.3(9)
Cl1 C1S H1S1 108.0
Cl2 C1S H1S1 108.0
Cl1 C1S H1S2 108.0
Cl2 C1S H1S2 108.0
H1S1 C1S H1S2 107.2
Cl4 C2S Cl3 112.2(2)
Cl4 C2S H2S1 109.2
Cl3 C2S H2S1 109.2
Cl4 C2S H2S2 109.2
Cl3 C2S H2S2 109.2
H2S1 C2S H2S2 107.9
Cl6 C3S Cl5 104.4(10)
Cl6 C3S H3S1 110.9
Cl5 C3S H3S1 110.9
Cl6 C3S H3S2 110.9
Cl5 C3S H3S2 110.9
H3S1 C3S H3S2 108.9

loop_
_geom_bond_atom_site_label_1
_geom_bond_atom_site_label_2
_geom_bond_distance
Mo1 N1 1.7435(8)
Mo1 O1 1.9528(7)
Mo1 C1 1.9583(10)
Mo1 N2 2.0528(9)
Mo1 O2 2.2060(8)
O1 C24 1.3470(11)
N1 C6 1.3816(12)
C1 N3 1.3968(12)
C1 H1 0.951(12)
O2 C5 1.2566(12)
N2 C18 1.3915(14)
N2 C21 1.3968(14)
C2 N3 1.461(8)
C2 C3 1.519(7)
C2 H2A 0.9900
C2 H2B 0.9900
C3 C4 1.543(7)
C3 H3A 0.9900
C3 H3B 0.9900
C4 C5 1.495(8)
C4 H4A 0.9900
C4 H4B 0.9900
C2A N3 1.480(10)
C2A C3A 1.526(10)
C2A H2A1 0.9900
C2A H2A2 0.9900
C3A C4A 1.548(10)
C3A H3A1 0.9900
C3A H3A2 0.9900
C4A C5 1.504(10)
C4A H4A1 0.9900
C4A H4A2 0.9900
N3 C5 1.3304(13)
C6 C11 1.4167(14)
C6 C7 1.4175(14)
C7 C8 1.3917(15)
C7 C12 1.5178(16)
C8 C9 1.3877(19)
C8 H8 0.9500
C9 C10 1.3870(19)
C9 H9 0.9500
C10 C11 1.3953(15)
C10 H10 0.9500
C11 C15 1.5158(15)
C12 C13 1.5312(17)
C12 C14 1.5327(17)
C12 H12 1.0000
C13 H13A 0.9800
C13 H13B 0.9800
C13 H13C 0.9800
C14 H14A 0.9800
C14 H14B 0.9800
C14 H14C 0.9800
C15 C16 1.5314(17)
C15 C17 1.5344(17)
C15 H15 1.0000
C16 H16A 0.9800
C16 H16B 0.9800
C16 H16C 0.9800
C17 H17A 0.9800
C17 H17B 0.9800
C17 H17C 0.9800
C18 C19 1.3725(17)
C18 C22 1.4912(18)
C19 C20 1.423(2)
C19 H19 0.9500
C20 C21 1.3713(16)
C20 H20 0.9500
C21 C23 1.4935(17)
C22 H22A 0.9800
C22 H22B 0.9800
C22 H22C 0.9800
C23 H23A 0.9800
C23 H23B 0.9800
C23 H23C 0.9800
C24 C25 1.4121(13)
C24 C29 1.4136(12)
C25 C26 1.4003(13)
C25 C30 1.4905(13)
C26 C27 1.3991(13)
C26 C36 1.4934(13)
C27 C28 1.3953(13)
C27 H27 0.9500
C28 C29 1.4094(13)
C28 C42 1.4935(13)
C29 C48 1.4921(13)
C30 C31 1.3946(13)
C30 C35 1.3983(13)
C31 C32 1.3936(14)
C31 H31 0.9500
C32 C33 1.3883(15)
C32 H32 0.9500
C33 C34 1.3886(15)
C33 H33 0.9500
C34 C35 1.3913(14)
C34 H34 0.9500
C35 H35 0.9500
C36 C37 1.3945(14)
C36 C41 1.3982(14)
C37 C38 1.3937(15)
C37 H37 0.9500
C38 C39 1.3910(17)
C38 H38 0.9500
C39 C40 1.3870(17)
C39 H39 0.9500
C40 C41 1.3965(14)
C40 H40 0.9500
C41 H41 0.9500
C42 C47 1.3949(15)
C42 C43 1.3975(15)
C43 C44 1.3955(16)
C43 H43 0.9500
C44 C45 1.385(2)
C44 H44 0.9500
C45 C46 1.388(2)
C45 H45 0.9500
C46 C47 1.3925(15)
C46 H46 0.9500
C47 H47 0.9500
C48 C49 1.4004(13)
C48 C53 1.4009(14)
C49 C50 1.3960(14)
C49 H49 0.9500
C50 C51 1.3885(16)
C50 H50 0.9500
C51 C52 1.3912(15)
C51 H51 0.9500
C52 C53 1.3905(14)
C52 H52 0.9500
C53 H53 0.9500
C1S Cl1 1.745(12)
C1S Cl2 1.755(12)
C1S H1S1 0.9900
C1S H1S2 0.9900
C2S Cl4 1.745(5)
C2S Cl3 1.752(5)
C2S H2S1 0.9900
C2S H2S2 0.9900
C3S Cl6 1.748(12)
C3S Cl5 1.750(14)
C3S H3S1 0.9900
C3S H3S2 0.9900
